data_7006731
loop_
_publ_author_name
'Lucas, Nigel T.'
'McDonagh, Andrew M.'
'Dance, Ian G.'
'Colbran, Stephen B.'
'Craig, Donald C.'

_publ_section_title
;
 cis-[PtBr2{PPh2(4-catechol)}2]: synthesis, crystal structure, and
 computational modelling of its binding to nanocrystalline TiO2.
;
_journal_issue 5
_journal_name_full 'Dalton transactions (Cambridge, England : 2003)'
_journal_page_first 680
_journal_page_last 685
_journal_paper_doi 10.1039/b513354h
_journal_year 2006
_chemical_formula_moiety 'C36 H30 Br2 O4 P2 Pt,2(C2 H6 O)'
_chemical_formula_sum 'C40 H42 Br2 O6 P2 Pt'
_chemical_formula_weight 1035.6
_space_group_IT_number 2
_symmetry_cell_setting triclinic
_symmetry_space_group_name_Hall '-P 1'
_symmetry_space_group_name_H-M 'P -1'
_atom_type_scat_source 'International Tables for X-ray Crystallography, Vol. IV'
_cell_angle_alpha 83.44(2)
_cell_angle_beta 87.94(2)
_cell_angle_gamma 87.97(2)
_cell_formula_units_Z 2
_cell_length_a 11.032(4)
_cell_length_b 11.686(4)
_cell_length_c 15.342(5)
_cell_measurement_reflns_used 25
_cell_measurement_temperature 294
_cell_measurement_theta_max 17
_cell_measurement_theta_min 14
_cell_volume 1962.7(12)
_computing_cell_refinement 'CAD4 Version 5.0, 1989'
_computing_data_collection 'CAD4 Version 5.0, 1989'
_computing_data_reduction 'Local program'
_computing_molecular_graphics 'ORTEP-II, (Johnson, 1976)'
_computing_publication_material 'Local programs'
_computing_structure_refinement 'RAELS, (Rae, 1989)'
_computing_structure_solution 'SIR92 (Altomare et al, 1994)'
_diffrn_measurement_device_type 'Nonius CAD-4'
_diffrn_measurement_method \w--2\q
_diffrn_radiation_type 'Mo K\a'
_diffrn_radiation_wavelength 0.71073
_diffrn_reflns_av_R_equivalents 0.052
_diffrn_reflns_limit_h_max 12
_diffrn_reflns_limit_h_min -12
_diffrn_reflns_limit_k_max 12
_diffrn_reflns_limit_k_min 0
_diffrn_reflns_limit_l_max 16
_diffrn_reflns_limit_l_min -16
_diffrn_reflns_number 5741
_diffrn_reflns_theta_max 23
_diffrn_standards_decay_% 10
_diffrn_standards_interval_time 30min
_diffrn_standards_number 1
_exptl_absorpt_coefficient_mu 5.751
_exptl_absorpt_correction_type none
_exptl_crystal_colour colourless
_exptl_crystal_density_diffrn 1.75
_exptl_crystal_density_method 'not measured'
_exptl_crystal_description irregular
_exptl_crystal_F_000 1016.0
_exptl_crystal_size_rad 0.1
_refine_diff_density_max 1.18
_refine_diff_density_min -1.74
_refine_ls_extinction_method none
_refine_ls_goodness_of_fit_ref 1.32
_refine_ls_hydrogen_treatment noref
_refine_ls_number_parameters 237
_refine_ls_number_reflns 4624
_refine_ls_R_factor_gt 0.035
_refine_ls_shift/su_max 0.018
_refine_ls_structure_factor_coef F
_refine_ls_weighting_details 'w = 1/[\s^2^(F) + 0.0004F^2^]'
_refine_ls_weighting_scheme calc
_refine_ls_wR_factor_ref 0.043
_reflns_number_gt 4624
_reflns_number_total 5426
_reflns_threshold_expression I>2\s(I)
_cod_data_source_file b513354h.txt
_cod_data_source_block compound_1
_cod_original_cell_volume 1963(1)
_cod_database_code 7006731

loop_
_symmetry_equiv_pos_site_id
_symmetry_equiv_pos_as_xyz
1 x,y,z
2 -x,-y,-z

loop_
_atom_site_label
_atom_site_fract_x
_atom_site_fract_y
_atom_site_fract_z
_atom_site_U_iso_or_equiv
_atom_site_adp_type
_atom_site_type_symbol
_atom_site_occupancy
Pt1 0.10678(2) 0.34872(2) 0.23695(2) 0.0278(1) Uani Pt 1.0
Br1 -0.00844(8) 0.53301(7) 0.20268(6) 0.0590(3) Uani Br 1.0
Br2 -0.07424(7) 0.28656(7) 0.32858(5) 0.0463(2) Uani Br 1.0
P1 0.2609(2) 0.4076(2) 0.1431(1) 0.0304(4) Uani P 1.0
P2 0.1945(2) 0.1763(2) 0.2886(1) 0.0340(5) Uani P 1.0
O1 0.4916(5) 0.5241(4) 0.4025(3) 0.054(2) Uani O 1.0
O2 0.7075(5) 0.4976(4) 0.3273(3) 0.053(2) Uani O 1.0
O3 0.6393(5) 0.1937(5) 0.3820(4) 0.073(2) Uani O 1.0
O4 0.7278(5) 0.1177(5) 0.2332(4) 0.075(2) Uani O 1.0
C1 0.2795(4) 0.3191(4) 0.0524(3) 0.035(2) Uani C 1.0
C2 0.3642(5) 0.3420(5) -0.0156(3) 0.048(2) Uani C 1.0
C3 0.3703(5) 0.2756(6) -0.0849(3) 0.065(3) Uani C 1.0
C4 0.2926(6) 0.1864(6) -0.0868(4) 0.069(3) Uani C 1.0
C5 0.2083(6) 0.1635(5) -0.0193(4) 0.064(3) Uani C 1.0
C6 0.2013(5) 0.2294(5) 0.0503(3) 0.047(2) Uani C 1.0
C7 0.2414(4) 0.5493(4) 0.0795(3) 0.036(2) Uani C 1.0
C8 0.3039(5) 0.6439(5) 0.0981(3) 0.050(2) Uani C 1.0
C9 0.2887(6) 0.7487(4) 0.0472(4) 0.066(2) Uani C 1.0
C10 0.2115(6) 0.7599(5) -0.0220(4) 0.068(2) Uani C 1.0
C11 0.1493(5) 0.6661(5) -0.0406(3) 0.062(3) Uani C 1.0
C12 0.1638(5) 0.5608(4) 0.0099(3) 0.046(2) Uani C 1.0
C13 0.4032(5) 0.4181(4) 0.1978(3) 0.029(1) Uani C 1.0
C14 0.3924(5) 0.4584(4) 0.2801(4) 0.034(1) Uani C 1.0
C15 0.4960(7) 0.4846(3) 0.3225(4) 0.041(1) Uani C 1.0
C16 0.6093(6) 0.4701(3) 0.2819(4) 0.042(1) Uani C 1.0
C17 0.6203(6) 0.4310(4) 0.2019(5) 0.042(2) Uani C 1.0
C18 0.5170(6) 0.4044(4) 0.1587(4) 0.035(1) Uani C 1.0
C19 0.1284(4) 0.0522(4) 0.2473(4) 0.041(2) Uani C 1.0
C20 0.0187(5) 0.0650(4) 0.2056(4) 0.044(2) Uani C 1.0
C21 -0.0314(5) -0.0288(5) 0.1745(4) 0.052(2) Uani C 1.0
C22 0.0272(5) -0.1352(5) 0.1847(4) 0.059(2) Uani C 1.0
C23 0.1362(6) -0.1481(4) 0.2261(4) 0.059(2) Uani C 1.0
C24 0.1871(4) -0.0549(5) 0.2575(4) 0.048(2) Uani C 1.0
C25 0.1761(5) 0.1538(4) 0.4081(3) 0.043(2) Uani C 1.0
C26 0.1842(5) 0.2474(4) 0.4551(4) 0.054(2) Uani C 1.0
C27 0.1741(6) 0.2324(6) 0.5458(4) 0.072(3) Uani C 1.0
C28 0.1559(6) 0.1248(6) 0.5900(4) 0.080(3) Uani C 1.0
C29 0.1478(6) 0.0317(5) 0.5434(4) 0.074(3) Uani C 1.0
C30 0.1578(5) 0.0456(4) 0.4526(4) 0.056(2) Uani C 1.0
C31 0.3576(5) 0.1516(4) 0.2716(4) 0.033(1) Uani C 1.0
C32 0.4349(5) 0.1794(4) 0.3353(5) 0.041(1) Uani C 1.0
C33 0.5578(7) 0.1679(4) 0.3220(5) 0.053(1) Uani C 1.0
C34 0.6053(7) 0.1290(4) 0.2459(5) 0.056(1) Uani C 1.0
C35 0.5301(7) 0.1012(4) 0.1826(5) 0.051(2) Uani C 1.0
C36 0.4062(7) 0.1125(4) 0.1954(5) 0.040(1) Uani C 1.0
O1Et1 0.7198(5) 0.4842(6) 0.5146(4) 0.074(2) Uani O 1.0
C1Et1 0.8367(12) 0.4320(14) 0.5327(10) 0.130(5) Uani C 1.0
C2Et1 0.8198(19) 0.3109(16) 0.5667(13) 0.205(9) Uani C 1.0
O1Et2 0.5162(8) 0.2471(7) 0.5281(5) 0.105(3) Uani O 1.0
C1Et2 0.4989(11) 0.1525(11) 0.5946(8) 0.102(4) Uani C 1.0
C2Et2 0.4751(15) 0.1934(12) 0.6818(8) 0.130(6) Uani C 1.0
H1O1 0.4107 0.5209 0.4342 0.062 Uani H 1.0
H1O2 0.7720 0.4352 0.3277 0.060 Uani H 1.0
H1O3 0.5938 0.2135 0.4361 0.077 Uani H 1.0
H1O4 0.7850 0.1665 0.2607 0.086 Uani H 1.0
HC2 0.4210 0.4066 -0.0147 0.057 Uani H 1.0
HC3 0.4316 0.2924 -0.1338 0.086 Uani H 1.0
HC4 0.2973 0.1386 -0.1369 0.089 Uani H 1.0
HC5 0.1517 0.0987 -0.0205 0.084 Uani H 1.0
HC6 0.1399 0.2121 0.0991 0.055 Uani H 1.0
HC8 0.3601 0.6364 0.1483 0.060 Uani H 1.0
HC9 0.3340 0.8168 0.0608 0.089 Uani H 1.0
HC10 0.2008 0.8358 -0.0586 0.086 Uani H 1.0
HC11 0.0932 0.6740 -0.0908 0.080 Uani H 1.0
HC12 0.1183 0.4930 -0.0040 0.055 Uani H 1.0
HC14 0.3104 0.4684 0.3086 0.038 Uani H 1.0
HC17 0.7025 0.4211 0.1736 0.052 Uani H 1.0
HC18 0.5255 0.3756 0.0998 0.040 Uani H 1.0
HC20 -0.0243 0.1420 0.1979 0.045 Uani H 1.0
HC21 -0.1106 -0.0192 0.1444 0.058 Uani H 1.0
HC22 -0.0093 -0.2028 0.1622 0.070 Uani H 1.0
HC23 0.1789 -0.2254 0.2336 0.071 Uani H 1.0
HC24 0.2664 -0.0650 0.2875 0.052 Uani H 1.0
HC26 0.1975 0.3258 0.4235 0.059 Uani H 1.0
HC27 0.1800 0.3003 0.5796 0.090 Uani H 1.0
HC28 0.1486 0.1144 0.6555 0.101 Uani H 1.0
HC29 0.1346 -0.0466 0.5753 0.094 Uani H 1.0
HC30 0.1518 -0.0225 0.4192 0.062 Uani H 1.0
HC32 0.4007 0.2076 0.3904 0.045 Uani H 1.0
HC35 0.5651 0.0730 0.1276 0.063 Uani H 1.0
HC36 0.3510 0.0925 0.1495 0.044 Uani H 1.0
H1O1Et1 0.7155 0.4889 0.4493 0.074 Uani H 1.0
H1C1Et1 0.8766 0.4725 0.5775 0.130 Uani H 1.0
H2C1Et1 0.8884 0.4368 0.4776 0.130 Uani H 1.0
H1C2Et1 0.9006 0.2724 0.5798 0.205 Uani H 1.0
H2C2Et1 0.7677 0.3067 0.6216 0.205 Uani H 1.0
H3C2Et1 0.7796 0.2709 0.5217 0.205 Uani H 1.0
H1O1Et2 0.5136 0.3237 0.5514 0.105 Uani H 1.0
H1C1Et2 0.5737 0.1014 0.5970 0.102 Uani H 1.0
H2C1Et2 0.4282 0.1079 0.5798 0.102 Uani H 1.0
H1C2Et2 0.4634 0.1257 0.7271 0.130 Uani H 1.0
H2C2Et2 0.5456 0.2378 0.6972 0.130 Uani H 1.0
H3C2Et2 0.4002 0.2442 0.6800 0.130 Uani H 1.0

loop_
_atom_site_aniso_label
_atom_site_aniso_U_11
_atom_site_aniso_U_22
_atom_site_aniso_U_33
_atom_site_aniso_U_12
_atom_site_aniso_U_13
_atom_site_aniso_U_23
_atom_site_aniso_type_symbol
Pt1 0.0249(2) 0.0294(2) 0.0290(2) -0.0016(1) -0.0009(1) -0.0033(1) Pt
Br1 0.0515(5) 0.0417(5) 0.0777(7) 0.0128(4) 0.0142(5) 0.0099(4) Br
Br2 0.0336(4) 0.0485(5) 0.0543(5) -0.0017(4) 0.0112(4) 0.0014(4) Br
P1 0.030(1) 0.035(1) 0.027(1) -0.0028(8) -0.0014(8) -0.0041(8) P
P2 0.031(1) 0.033(1) 0.037(1) -0.0007(8) -0.0025(9) -0.0006(9) P
O1 0.040(2) 0.088(4) 0.039(2) -0.004(2) -0.006(1) -0.022(2) O
O2 0.034(1) 0.076(3) 0.053(2) -0.001(2) -0.010(2) -0.022(2) O
O3 0.038(1) 0.118(5) 0.064(3) -0.011(2) -0.014(2) -0.001(3) O
O4 0.035(1) 0.109(5) 0.078(3) 0.009(2) 0.001(1) 0.005(3) O
C1 0.036(3) 0.042(3) 0.028(2) -0.003(2) -0.006(2) -0.004(2) C
C2 0.043(3) 0.071(3) 0.034(2) -0.012(2) 0.001(2) -0.016(2) C
C3 0.057(4) 0.099(5) 0.047(3) -0.016(3) 0.007(2) -0.035(3) C
C4 0.071(5) 0.089(4) 0.057(3) -0.014(3) 0.003(3) -0.041(3) C
C5 0.076(5) 0.066(3) 0.055(3) -0.021(3) 0.000(3) -0.029(3) C
C6 0.056(3) 0.048(3) 0.039(2) -0.014(2) -0.003(2) -0.011(2) C
C7 0.031(3) 0.042(2) 0.033(3) -0.001(2) 0.002(2) -0.002(2) C
C8 0.051(3) 0.042(2) 0.056(3) -0.009(2) 0.000(2) -0.002(2) C
C9 0.076(5) 0.044(2) 0.075(5) -0.007(2) 0.007(3) 0.007(2) C
C10 0.079(5) 0.054(2) 0.063(4) 0.011(2) 0.013(3) 0.016(3) C
C11 0.068(4) 0.065(3) 0.047(3) 0.016(3) -0.002(2) 0.012(3) C
C12 0.044(3) 0.055(2) 0.037(3) 0.006(2) -0.005(2) 0.002(2) C
C13 0.029(1) 0.030(3) 0.026(2) -0.001(2) -0.001(1) 0.002(2) C
C14 0.032(1) 0.042(2) 0.027(2) -0.002(1) -0.002(1) -0.002(2) C
C15 0.034(1) 0.055(2) 0.033(2) -0.002(1) -0.005(1) -0.008(1) C
C16 0.032(1) 0.055(2) 0.041(2) -0.001(1) -0.006(1) -0.011(1) C
C17 0.029(1) 0.055(3) 0.043(2) -0.001(1) -0.003(1) -0.013(2) C
C18 0.029(2) 0.042(3) 0.034(2) -0.001(2) -0.001(1) -0.006(2) C
C19 0.043(3) 0.036(2) 0.042(4) -0.005(2) 0.000(2) -0.003(2) C
C20 0.042(3) 0.045(2) 0.045(3) -0.008(2) 0.000(2) -0.006(2) C
C21 0.052(3) 0.051(3) 0.054(4) -0.014(2) -0.003(3) -0.010(3) C
C22 0.071(4) 0.045(2) 0.064(4) -0.015(2) -0.009(3) -0.010(3) C
C23 0.076(4) 0.038(2) 0.065(4) -0.006(2) -0.013(3) -0.008(2) C
C24 0.058(3) 0.036(2) 0.052(3) -0.002(2) -0.007(2) -0.005(2) C
C25 0.032(4) 0.050(3) 0.044(2) -0.002(3) -0.001(2) 0.008(2) C
C26 0.048(3) 0.064(3) 0.049(2) 0.003(3) -0.004(2) -0.004(2) C
C27 0.066(4) 0.102(4) 0.049(2) 0.004(4) -0.003(2) -0.010(2) C
C28 0.068(5) 0.124(6) 0.044(2) -0.006(5) 0.001(2) 0.009(2) C
C29 0.067(4) 0.098(4) 0.050(2) -0.015(4) -0.002(3) 0.027(3) C
C30 0.049(4) 0.062(3) 0.050(2) -0.010(3) -0.004(2) 0.020(2) C
C31 0.034(1) 0.025(3) 0.039(2) 0.000(1) -0.004(1) 0.002(2) C
C32 0.034(1) 0.045(2) 0.043(2) -0.003(1) -0.007(1) 0.002(2) C
C33 0.034(1) 0.071(3) 0.053(2) -0.003(1) -0.008(1) 0.004(2) C
C34 0.034(1) 0.071(3) 0.061(2) 0.005(1) -0.001(1) 0.004(2) C
C35 0.039(1) 0.056(3) 0.056(2) 0.007(2) 0.004(2) -0.003(2) C
C36 0.038(1) 0.036(3) 0.045(2) 0.003(2) 0.000(1) -0.003(2) C
O1Et1 0.044(4) 0.128(6) 0.052(4) 0.014(4) -0.005(3) -0.027(4) O
C1Et1 0.137(9) 0.157(9) 0.100(9) 0.024(9) 0.016(9) -0.057(9) C
C2Et1 0.199(9) 0.233(9) 0.153(9) 0.071(9) 0.081(9) 0.058(9) C
O1Et2 0.129(7) 0.107(7) 0.084(6) -0.030(6) 0.002(5) -0.032(5) O
C1Et2 0.088(9) 0.117(9) 0.094(9) -0.004(8) -0.012(7) 0.017(8) C
C2Et2 0.196(9) 0.112(9) 0.075(9) 0.018(9) 0.022(9) 0.007(8) C

loop_
_geom_angle_atom_site_label_1
_geom_angle_atom_site_label_2
_geom_angle_atom_site_label_3
_geom_angle
_geom_angle_site_symmetry_1
_geom_angle_site_symmetry_2
_geom_angle_site_symmetry_3
_geom_angle_publ_flag
Br1 Pt1 Br2 85.53(3) 1_555 1_555 1_555 no
Br1 Pt1 P1 91.91(5) 1_555 1_555 1_555 no
Br1 Pt1 P2 170.90(5) 1_555 1_555 1_555 no
Br2 Pt1 P1 174.92(5) 1_555 1_555 1_555 no
Br2 Pt1 P2 86.30(5) 1_555 1_555 1_555 no
P1 Pt1 P2 96.53(7) 1_555 1_555 1_555 no
Pt1 P1 C1 112.0(2) 1_555 1_555 1_555 no
Pt1 P1 C7 116.8(2) 1_555 1_555 1_555 no
Pt1 P1 C13 113.0(2) 1_555 1_555 1_555 no
C1 P1 C7 99.0(2) 1_555 1_555 1_555 no
C1 P1 C13 111.5(3) 1_555 1_555 1_555 no
C7 P1 C13 103.5(2) 1_555 1_555 1_555 no
Pt1 P2 C19 113.9(2) 1_555 1_555 1_555 no
Pt1 P2 C25 109.7(2) 1_555 1_555 1_555 no
Pt1 P2 C31 119.7(2) 1_555 1_555 1_555 no
C19 P2 C25 106.4(3) 1_555 1_555 1_555 no
C19 P2 C31 103.6(3) 1_555 1_555 1_555 no
C25 P2 C31 102.3(3) 1_555 1_555 1_555 no
P1 C1 C2 122.5(3) 1_555 1_555 1_555 no
P1 C1 C6 118.0(3) 1_555 1_555 1_555 no
C2 C1 C6 119.4(4) 1_555 1_555 1_555 no
C1 C2 C3 120.1(3) 1_555 1_555 1_555 no
C2 C3 C4 120.4(3) 1_555 1_555 1_555 no
C3 C4 C5 119.6(4) 1_555 1_555 1_555 no
C4 C5 C6 120.4(3) 1_555 1_555 1_555 no
C1 C6 C5 120.1(3) 1_555 1_555 1_555 no
P1 C7 C8 121.9(3) 1_555 1_555 1_555 no
P1 C7 C12 118.7(3) 1_555 1_555 1_555 no
C8 C7 C12 119.4(4) 1_555 1_555 1_555 no
C7 C8 C9 120.1(3) 1_555 1_555 1_555 no
C8 C9 C10 120.4(3) 1_555 1_555 1_555 no
C9 C10 C11 119.6(4) 1_555 1_555 1_555 no
C10 C11 C12 120.4(3) 1_555 1_555 1_555 no
C7 C12 C11 120.1(3) 1_555 1_555 1_555 no
P1 C13 C14 115.3(4) 1_555 1_555 1_555 no
P1 C13 C18 124.5(5) 1_555 1_555 1_555 no
C14 C13 C18 119.6(4) 1_555 1_555 1_555 no
C13 C14 C15 120.1(6) 1_555 1_555 1_555 no
O1 C15 C14 122.8(6) 1_555 1_555 1_555 no
O1 C15 C16 117.9(6) 1_555 1_555 1_555 no
C14 C15 C16 119.2(7) 1_555 1_555 1_555 no
O2 C16 C15 116.2(6) 1_555 1_555 1_555 no
O2 C16 C17 122.9(6) 1_555 1_555 1_555 no
C15 C16 C17 121.0(7) 1_555 1_555 1_555 no
C16 C17 C18 120.3(7) 1_555 1_555 1_555 no
C13 C18 C17 119.8(6) 1_555 1_555 1_555 no
P2 C19 C20 120.1(3) 1_555 1_555 1_555 no
P2 C19 C24 120.6(3) 1_555 1_555 1_555 no
C20 C19 C24 119.4(4) 1_555 1_555 1_555 no
C19 C20 C21 120.1(3) 1_555 1_555 1_555 no
C20 C21 C22 120.4(3) 1_555 1_555 1_555 no
C21 C22 C23 119.6(4) 1_555 1_555 1_555 no
C22 C23 C24 120.4(3) 1_555 1_555 1_555 no
C19 C24 C23 120.1(3) 1_555 1_555 1_555 no
P2 C25 C26 118.7(4) 1_555 1_555 1_555 no
P2 C25 C30 121.8(4) 1_555 1_555 1_555 no
C26 C25 C30 119.4(4) 1_555 1_555 1_555 no
C25 C26 C27 120.1(3) 1_555 1_555 1_555 no
C26 C27 C28 120.4(3) 1_555 1_555 1_555 no
C27 C28 C29 119.6(4) 1_555 1_555 1_555 no
C28 C29 C30 120.4(3) 1_555 1_555 1_555 no
C25 C30 C29 120.1(3) 1_555 1_555 1_555 no
P2 C31 C32 118.5(5) 1_555 1_555 1_555 no
P2 C31 C36 121.9(5) 1_555 1_555 1_555 no
C32 C31 C36 119.6(5) 1_555 1_555 1_555 no
C31 C32 C33 119.7(7) 1_555 1_555 1_555 no
O3 C33 C32 122.8(8) 1_555 1_555 1_555 no
O3 C33 C34 116.8(7) 1_555 1_555 1_555 no
C32 C33 C34 120.3(8) 1_555 1_555 1_555 no
O4 C34 C33 120.0(8) 1_555 1_555 1_555 no
O4 C34 C35 119.4(8) 1_555 1_555 1_555 no
C33 C34 C35 120.6(8) 1_555 1_555 1_555 no
C34 C35 C36 119.5(8) 1_555 1_555 1_555 no
C31 C36 C35 120.3(7) 1_555 1_555 1_555 no
O1Et1 C1Et1 C2Et1 108.0(13) 1_555 1_555 1_555 no
O1Et2 C1Et2 C2Et2 111.1(11) 1_555 1_555 1_555 no

loop_
_geom_bond_atom_site_label_1
_geom_bond_atom_site_label_2
_geom_bond_distance
_geom_bond_site_symmetry_1
_geom_bond_site_symmetry_2
_geom_bond_publ_flag
Pt1 Br1 2.475(1) 1_555 1_555 no
Pt1 Br2 2.482(1) 1_555 1_555 no
Pt1 P1 2.262(2) 1_555 1_555 no
Pt1 P2 2.275(2) 1_555 1_555 no
P1 C1 1.829(5) 1_555 1_555 no
P1 C7 1.834(5) 1_555 1_555 no
P1 C13 1.820(5) 1_555 1_555 no
P2 C19 1.832(5) 1_555 1_555 no
P2 C25 1.827(5) 1_555 1_555 no
P2 C31 1.826(6) 1_555 1_555 no
O1 C15 1.359(9) 1_555 1_555 no
O2 C16 1.376(8) 1_555 1_555 no
O3 C33 1.375(10) 1_555 1_555 no
O4 C34 1.362(9) 1_555 1_555 no
C1 C2 1.384(3) 1_555 1_555 no
C1 C6 1.384(3) 1_555 1_555 no
C2 C3 1.384(4) 1_555 1_555 no
C3 C4 1.376(4) 1_555 1_555 no
C4 C5 1.376(4) 1_555 1_555 no
C5 C6 1.384(4) 1_555 1_555 no
C7 C8 1.384(3) 1_555 1_555 no
C7 C12 1.384(3) 1_555 1_555 no
C8 C9 1.384(4) 1_555 1_555 no
C9 C10 1.376(4) 1_555 1_555 no
C10 C11 1.376(4) 1_555 1_555 no
C11 C12 1.384(4) 1_555 1_555 no
C13 C14 1.397(7) 1_555 1_555 no
C13 C18 1.384(9) 1_555 1_555 no
C14 C15 1.396(9) 1_555 1_555 no
C15 C16 1.390(10) 1_555 1_555 no
C16 C17 1.358(10) 1_555 1_555 no
C17 C18 1.399(10) 1_555 1_555 no
C19 C20 1.384(3) 1_555 1_555 no
C19 C24 1.384(3) 1_555 1_555 no
C20 C21 1.384(4) 1_555 1_555 no
C21 C22 1.376(4) 1_555 1_555 no
C22 C23 1.376(4) 1_555 1_555 no
C23 C24 1.384(4) 1_555 1_555 no
C25 C26 1.384(3) 1_555 1_555 no
C25 C30 1.384(3) 1_555 1_555 no
C26 C27 1.384(4) 1_555 1_555 no
C27 C28 1.376(4) 1_555 1_555 no
C28 C29 1.376(4) 1_555 1_555 no
C29 C30 1.384(4) 1_555 1_555 no
C31 C32 1.392(8) 1_555 1_555 no
C31 C36 1.387(10) 1_555 1_555 no
C32 C33 1.367(9) 1_555 1_555 no
C33 C34 1.380(12) 1_555 1_555 no
C34 C35 1.374(11) 1_555 1_555 no
C35 C36 1.378(10) 1_555 1_555 no
O1Et1 C1Et1 1.429(11) 1_555 1_555 no
C1Et1 C2Et1 1.468(8) 1_555 1_555 no
O1Et2 C1Et2 1.429(11) 1_555 1_555 no
C1Et2 C2Et2 1.483(12) 1_555 1_555 no
